data_2017394
loop_
_publ_author_name
'Emge, Thomas J.'
'Kornienko, A.'
'Brennan, John G.'

_publ_section_title
;
 <i>Trans</i> influence in a <i>mer</i>-octahedral triiodidolanthanide:
 triiodidotris(tetrahydrofuran-\k<i>O</i>)ytterbium(III)
;
_journal_coeditor_code GG3217
_journal_issue 11
_journal_name_full 'Acta Crystallographica Section C'
_journal_page_first m422
_journal_page_last m425
_journal_paper_doi 10.1107/S0108270109038268
_journal_volume 65
_journal_year 2009
_chemical_formula_iupac '[Yb I3 (C4 H8 O)3]'
_chemical_formula_moiety 'C12 H24 I3 O3 Yb'
_chemical_formula_sum 'C12 H24 I3 O3 Yb'
_chemical_formula_weight 770.05
_chemical_name_common Yb(THF)~3~I~3~
_chemical_name_systematic
;
triiodidotris(tetrahydrofuran-\k<i>O</i>)ytterbium(III)
;
_space_group_IT_number 60
_symmetry_cell_setting orthorhombic
_symmetry_space_group_name_Hall '-P 2n 2ab'
_symmetry_space_group_name_H-M 'P b c n'
_atom_sites_solution_hydrogens geom
_atom_sites_solution_primary direct
_atom_sites_solution_secondary difmap
_audit_creation_method SHELXL-97
_cell_angle_alpha 90.00
_cell_angle_beta 90.00
_cell_angle_gamma 90.00
_cell_formula_units_Z 4
_cell_length_a 9.3507(7)
_cell_length_b 14.6003(11)
_cell_length_c 14.3335(11)
_cell_measurement_reflns_used 3829
_cell_measurement_temperature 100(2)
_cell_measurement_theta_max 30.53
_cell_measurement_theta_min 2.59
_cell_volume 1956.9(3)
_computing_cell_refinement 'SAINT (Bruker, 2003)'
_computing_data_collection 'SMART (Bruker, 2003)'
_computing_data_reduction 'SAINT (Bruker, 2003)'
_computing_molecular_graphics 'SHELXTL (Sheldrick, 2008)'
_computing_publication_material 'SHELXTL (Sheldrick, 2008) and publCIF (Westrip, 2009)'
_computing_structure_refinement 'SHELXL97 (Sheldrick, 2008)'
_computing_structure_solution 'SHELXS97 (Sheldrick, 2008)'
_diffrn_ambient_temperature 100(2)
_diffrn_measured_fraction_theta_full 0.988
_diffrn_measured_fraction_theta_max 0.988
_diffrn_measurement_device_type 'Bruker SMART CCD area-detector'
_diffrn_measurement_method 'phi and omega scans'
_diffrn_radiation_monochromator graphite
_diffrn_radiation_source 'fine-focus sealed tube'
_diffrn_radiation_type MoK\a
_diffrn_radiation_wavelength 0.71073
_diffrn_reflns_av_R_equivalents 0.0369
_diffrn_reflns_av_sigmaI/netI 0.0368
_diffrn_reflns_limit_h_max 8
_diffrn_reflns_limit_h_min -12
_diffrn_reflns_limit_k_max 19
_diffrn_reflns_limit_k_min -19
_diffrn_reflns_limit_l_max 19
_diffrn_reflns_limit_l_min -13
_diffrn_reflns_number 8941
_diffrn_reflns_theta_full 28.28
_diffrn_reflns_theta_max 28.28
_diffrn_reflns_theta_min 2.59
_exptl_absorpt_coefficient_mu 9.513
_exptl_absorpt_correction_T_max 0.41
_exptl_absorpt_correction_T_min 0.22
_exptl_absorpt_correction_type multi-scan
_exptl_absorpt_process_details '(SADABS; Bruker, 2003)'
_exptl_crystal_colour yellow
_exptl_crystal_density_diffrn 2.614
_exptl_crystal_density_method 'not measured'
_exptl_crystal_description lathe
_exptl_crystal_F_000 1396
_exptl_crystal_size_max 0.20
_exptl_crystal_size_mid 0.20
_exptl_crystal_size_min 0.10
_refine_diff_density_max 1.349
_refine_diff_density_min -0.735
_refine_ls_extinction_method none
_refine_ls_goodness_of_fit_ref 1.004
_refine_ls_hydrogen_treatment constr
_refine_ls_matrix_type full
_refine_ls_number_parameters 88
_refine_ls_number_reflns 2402
_refine_ls_number_restraints 0
_refine_ls_restrained_S_all 1.004
_refine_ls_R_factor_all 0.0465
_refine_ls_R_factor_gt 0.0290
_refine_ls_shift/su_max 0.000
_refine_ls_shift/su_mean 0.000
_refine_ls_structure_factor_coef Fsqd
_refine_ls_weighting_details 'calc w=1/[\s^2^(Fo^2^)+(0.0300P)^2^+0.0000P] where P=(Fo^2^+2Fc^2^)/3'
_refine_ls_weighting_scheme calc
_refine_ls_wR_factor_gt 0.0622
_refine_ls_wR_factor_ref 0.0663
_reflns_number_gt 1808
_reflns_number_total 2402
_reflns_threshold_expression >2sigma(I)
_cod_data_source_file gg3217.cif
_cod_data_source_block I
_cod_original_sg_symbol_H-M Pbcn
_cod_database_code 2017394
_cod_database_fobs_code 2017394

loop_
_symmetry_equiv_pos_as_xyz
'x, y, z'
'-x+1/2, -y+1/2, z+1/2'
'-x, y, -z+1/2'
'x+1/2, -y+1/2, -z'
'-x, -y, -z'
'x-1/2, y-1/2, -z-1/2'
'x, -y, z-1/2'
'-x-1/2, y-1/2, z'

loop_
_atom_site_type_symbol
_atom_site_label
_atom_site_fract_x
_atom_site_fract_y
_atom_site_fract_z
_atom_site_U_iso_or_equiv
_atom_site_adp_type
_atom_site_calc_flag
_atom_site_refinement_flags
_atom_site_occupancy
_atom_site_disorder_assembly
_atom_site_disorder_group
Yb Yb1 0.0000 0.13361(2) 0.2500 0.01766(9) Uani d S 1 . .
I I1 -0.19169(4) 0.12839(3) 0.08624(2) 0.02774(10) Uani d . 1 . .
I I2 0.0000 0.33327(3) 0.2500 0.02725(12) Uani d S 1 . .
O O1 0.1890(4) 0.1150(3) 0.1546(2) 0.0261(8) Uani d . 1 . .
C C1 0.2094(6) 0.1554(5) 0.0633(4) 0.0371(16) Uani d . 1 . .
H H1A 0.2044 0.2230 0.0672 0.045 Uiso calc R 1 . .
H H1B 0.1345 0.1338 0.0196 0.045 Uiso calc R 1 . .
C C2 0.3561(6) 0.1253(4) 0.0299(4) 0.0296(12) Uani d . 1 . .
H H2A 0.3519 0.1036 -0.0355 0.035 Uiso calc R 1 . .
H H2B 0.4254 0.1764 0.0340 0.035 Uiso calc R 1 . .
C C3 0.3971(6) 0.0498(5) 0.0936(5) 0.0398(15) Uani d . 1 . .
H H3A 0.3761 -0.0102 0.0644 0.048 Uiso calc R 1 . .
H H3B 0.5006 0.0527 0.1076 0.048 Uiso calc R 1 . .
C C4 0.3156(8) 0.0604(6) 0.1775(5) 0.060(3) Uani d . 1 . .
H H4A 0.3735 0.0918 0.2257 0.072 Uiso calc R 1 . .
H H4B 0.2867 -0.0003 0.2019 0.072 Uiso calc R 1 . .
O O2 0.0000 -0.0239(3) 0.2500 0.0302(12) Uani d S 1 . .
C C5 0.0136(11) -0.0832(4) 0.3306(4) 0.065(3) Uani d . 1 . .
H H5A 0.1113 -0.0788 0.3568 0.078 Uiso calc R 1 . .
H H5B -0.0556 -0.0649 0.3794 0.078 Uiso calc R 1 . .
C C6 -0.0148(11) -0.1756(5) 0.3001(6) 0.068(3) Uani d . 1 . .
H H6A -0.1156 -0.1925 0.3124 0.081 Uiso calc R 1 . .
H H6B 0.0483 -0.2196 0.3329 0.081 Uiso calc R 1 . .

loop_
_atom_site_aniso_label
_atom_site_aniso_U_11
_atom_site_aniso_U_22
_atom_site_aniso_U_33
_atom_site_aniso_U_12
_atom_site_aniso_U_13
_atom_site_aniso_U_23
Yb1 0.02106(15) 0.01552(15) 0.01640(14) 0.000 0.00386(11) 0.000
I1 0.02805(18) 0.03006(19) 0.02512(17) -0.00554(16) -0.00445(14) 0.00095(16)
I2 0.0365(3) 0.0165(2) 0.0287(3) 0.000 -0.0038(2) 0.000
O1 0.0257(19) 0.032(2) 0.0209(18) 0.0111(17) 0.0092(15) 0.0063(16)
C1 0.027(3) 0.063(5) 0.021(3) 0.009(3) 0.009(2) 0.009(3)
C2 0.029(3) 0.034(3) 0.026(3) 0.008(3) 0.013(2) -0.004(3)
C3 0.024(3) 0.047(4) 0.048(4) 0.008(3) 0.008(3) 0.014(3)
C4 0.054(5) 0.078(6) 0.049(4) 0.049(4) 0.025(4) 0.032(4)
O2 0.055(4) 0.017(3) 0.019(2) 0.000 0.006(3) 0.000
C5 0.147(8) 0.025(3) 0.022(3) -0.009(4) -0.001(4) 0.005(2)
C6 0.118(7) 0.021(3) 0.065(5) 0.015(4) 0.035(5) 0.016(3)

loop_
_atom_type_symbol
_atom_type_description
_atom_type_scat_dispersion_real
_atom_type_scat_dispersion_imag
_atom_type_scat_source
C C 0.0033 0.0016 'International Tables Vol C Tables 4.2.6.8 and 6.1.1.4'
H H 0.0000 0.0000 'International Tables Vol C Tables 4.2.6.8 and 6.1.1.4'
O O 0.0106 0.0060 'International Tables Vol C Tables 4.2.6.8 and 6.1.1.4'
I I -0.4742 1.8119 'International Tables Vol C Tables 4.2.6.8 and 6.1.1.4'
Yb Yb -0.3850 5.5486 'International Tables Vol C Tables 4.2.6.8 and 6.1.1.4'

loop_
_geom_angle_atom_site_label_1
_geom_angle_atom_site_label_2
_geom_angle_atom_site_label_3
_geom_angle_site_symmetry_1
_geom_angle_site_symmetry_3
_geom_angle
_geom_angle_publ_flag
I1 Yb1 I1 . 3 177.044(18) y
I1 Yb1 I2 . . 91.478(9) y
O2 Yb1 I2 . . 180.0 y
O1 Yb1 O1 3 . 166.1(2) y
O1 Yb1 O2 3 . 83.07(10) ?
O1 Yb1 O2 . . 83.07(10) ?
O1 Yb1 I2 3 . 96.93(10) ?
O1 Yb1 I2 . . 96.93(10) ?
O1 Yb1 I1 3 . 90.19(10) ?
O1 Yb1 I1 . . 89.46(10) ?
O2 Yb1 I1 . . 88.522(9) ?
O1 Yb1 I1 3 3 89.46(10) ?
O1 Yb1 I1 . 3 90.19(10) ?
O2 Yb1 I1 . 3 88.522(9) ?
I2 Yb1 I1 . 3 91.478(9) ?
C1 O1 C4 . . 108.5(4) ?
C1 O1 Yb1 . . 127.1(3) ?
C4 O1 Yb1 . . 124.3(3) ?
O1 C1 C2 . . 106.6(4) ?
O1 C1 H1A . . 110.4 ?
C2 C1 H1A . . 110.4 ?
O1 C1 H1B . . 110.4 ?
C2 C1 H1B . . 110.4 ?
H1A C1 H1B . . 108.6 ?
C3 C2 C1 . . 104.7(5) ?
C3 C2 H2A . . 110.8 ?
C1 C2 H2A . . 110.8 ?
C3 C2 H2B . . 110.8 ?
C1 C2 H2B . . 110.8 ?
H2A C2 H2B . . 108.9 ?
C4 C3 C2 . . 107.4(5) ?
C4 C3 H3A . . 110.2 ?
C2 C3 H3A . . 110.2 ?
C4 C3 H3B . . 110.2 ?
C2 C3 H3B . . 110.2 ?
H3A C3 H3B . . 108.5 ?
C3 C4 O1 . . 107.5(5) ?
C3 C4 H4A . . 110.2 ?
O1 C4 H4A . . 110.2 ?
C3 C4 H4B . . 110.2 ?
O1 C4 H4B . . 110.2 ?
H4A C4 H4B . . 108.5 ?
C5 O2 C5 3 . 106.6(6) ?
C5 O2 Yb1 3 . 126.7(3) ?
C5 O2 Yb1 . . 126.7(3) ?
C6 C5 O2 . . 107.6(6) ?
C6 C5 H5A . . 110.2 ?
O2 C5 H5A . . 110.2 ?
C6 C5 H5B . . 110.2 ?
O2 C5 H5B . . 110.2 ?
H5A C5 H5B . . 108.5 ?
C5 C6 C6 . 3 105.2(4) ?
C5 C6 H6A . . 110.7 ?
C6 C6 H6A 3 . 110.7 ?
C5 C6 H6B . . 110.7 ?
C6 C6 H6B 3 . 110.7 ?
H6A C6 H6B . . 108.8 ?

loop_
_geom_bond_atom_site_label_1
_geom_bond_atom_site_label_2
_geom_bond_site_symmetry_2
_geom_bond_distance
_geom_bond_publ_flag
Yb1 I1 . 2.9543(4) y
Yb1 I2 . 2.9151(6) y
Yb1 O1 . 2.251(3) y
Yb1 O2 . 2.299(5) y
Yb1 O1 3 2.251(3) ?
Yb1 I1 3 2.9543(4) ?
O1 C1 . 1.448(6) ?
O1 C4 . 1.465(7) ?
C1 C2 . 1.518(8) ?
C1 H1A . 0.9900 ?
C1 H1B . 0.9900 ?
C2 C3 . 1.482(8) ?
C2 H2A . 0.9900 ?
C2 H2B . 0.9900 ?
C3 C4 . 1.432(9) ?
C3 H3A . 0.9900 ?
C3 H3B . 0.9900 ?
C4 H4A . 0.9900 ?
C4 H4B . 0.9900 ?
O2 C5 3 1.449(7) ?
O2 C5 . 1.449(7) ?
C5 C6 . 1.443(10) ?
C5 H5A . 0.9900 ?
C5 H5B . 0.9900 ?
C6 C6 3 1.464(15) ?
C6 H6A . 0.9900 ?
C6 H6B . 0.9900 ?

loop_
_geom_hbond_atom_site_label_D
_geom_hbond_atom_site_label_H
_geom_hbond_atom_site_label_A
_geom_hbond_site_symmetry_A
_geom_hbond_distance_DH
_geom_hbond_distance_HA
_geom_hbond_distance_DA
_geom_hbond_angle_DHA
C1 H1A I1 4 0.99 3.24 3.926(6) 128.0
C1 H1B I1 . 0.99 3.20 3.785(6) 119.6
C3 H3B I1 1_655 0.99 3.10 4.014(6) 154.7
C4 H4A I1 3 0.99 3.23 3.715(8) 111.8
C4 H4B I2 6_656 0.99 3.22 3.879(7) 125.6
C5 H5A I1 3 0.99 3.22 3.706(7) 111.9

loop_
_geom_torsion_atom_site_label_1
_geom_torsion_atom_site_label_2
_geom_torsion_atom_site_label_3
_geom_torsion_atom_site_label_4
_geom_torsion_site_symmetry_1
_geom_torsion_site_symmetry_2
_geom_torsion_site_symmetry_3
_geom_torsion_site_symmetry_4
_geom_torsion
_geom_torsion_publ_flag
O1 Yb1 O1 C1 3 . . . 127.3(5) ?
O2 Yb1 O1 C1 . . . . 127.3(5) ?
I2 Yb1 O1 C1 . . . . -52.7(5) ?
I1 Yb1 O1 C1 . . . . 38.7(5) ?
I1 Yb1 O1 C1 3 . . . -144.2(5) ?
O1 Yb1 O1 C4 3 . . . -54.5(6) ?
O2 Yb1 O1 C4 . . . . -54.5(6) ?
I2 Yb1 O1 C4 . . . . 125.5(6) ?
I1 Yb1 O1 C4 . . . . -143.1(6) ?
I1 Yb1 O1 C4 3 . . . 34.0(6) ?
C4 O1 C1 C2 . . . . -1.0(7) ?
Yb1 O1 C1 C2 . . . . 177.4(4) ?
O1 C1 C2 C3 . . . . 14.1(7) ?
C1 C2 C3 C4 . . . . -22.4(8) ?
C2 C3 C4 O1 . . . . 22.3(9) ?
C1 O1 C4 C3 . . . . -13.1(9) ?
Yb1 O1 C4 C3 . . . . 168.4(4) ?
O1 Yb1 O2 C5 3 . . 3 121.4(5) ?
O1 Yb1 O2 C5 . . . 3 -58.6(5) ?
I1 Yb1 O2 C5 . . . 3 31.1(5) ?
I1 Yb1 O2 C5 3 . . 3 -148.9(5) ?
O1 Yb1 O2 C5 3 . . . -58.6(5) ?
O1 Yb1 O2 C5 . . . . 121.4(5) ?
I1 Yb1 O2 C5 . . . . -148.9(5) ?
I1 Yb1 O2 C5 3 . . . 31.1(5) ?
C5 O2 C5 C6 3 . . . -9.0(5) ?
Yb1 O2 C5 C6 . . . . 171.0(5) ?
O2 C5 C6 C6 . . . 3 23.3(13) ?
